data_7008913
loop_
_publ_author_name
'Choi, Seok-Bong'
'Boudjouk, Philip'

_publ_section_title
;
 A novel \a,\w silyl dianionic salt. The synthesis and characterization
 of remotely connected benzannulated silole monoanions
;
_journal_issue 6
_journal_name_full 'Journal of the Chemical Society, Dalton Transactions'
_journal_page_first 841
_journal_paper_doi 10.1039/a906915a
_journal_year 2000
_chemical_formula_sum 'C19 H20 Cl Si'
_chemical_formula_weight 311.89
_chemical_name_systematic
;
 ?
;
_space_group_IT_number 2
_symmetry_space_group_name_Hall '-P 1'
_symmetry_space_group_name_H-M 'P -1'
_atom_sites_solution_hydrogens geom
_atom_sites_solution_primary direct
_atom_sites_solution_secondary difmap
_audit_creation_method SHELXL-97
_cell_angle_alpha 98.377(2)
_cell_angle_beta 112.958(2)
_cell_angle_gamma 96.817(2)
_cell_formula_units_Z 2
_cell_length_a 8.9575(10)
_cell_length_b 9.4809(11)
_cell_length_c 11.2364(13)
_cell_measurement_temperature 298(2)
_cell_volume 853.00(17)
_computing_structure_refinement 'SHELXL-97 (Sheldrick, 1997)'
_computing_structure_solution 'SHELXS-97 (Sheldrick, 1990)'
_diffrn_ambient_temperature 298(2)
_diffrn_measured_fraction_theta_full 0.901
_diffrn_measured_fraction_theta_max 0.901
_diffrn_radiation_monochromator graphite
_diffrn_radiation_source 'fine-focus sealed tube'
_diffrn_radiation_type MoK\a
_diffrn_radiation_wavelength 0.71073
_diffrn_reflns_av_R_equivalents 0.1995
_diffrn_reflns_av_sigmaI/netI 0.1164
_diffrn_reflns_limit_h_max 10
_diffrn_reflns_limit_h_min -10
_diffrn_reflns_limit_k_max 11
_diffrn_reflns_limit_k_min -10
_diffrn_reflns_limit_l_max 13
_diffrn_reflns_limit_l_min -13
_diffrn_reflns_number 3754
_diffrn_reflns_theta_full 25.00
_diffrn_reflns_theta_max 25.00
_diffrn_reflns_theta_min 2.01
_exptl_absorpt_coefficient_mu 0.286
_exptl_crystal_density_diffrn 1.214
_exptl_crystal_density_method 'not measured'
_exptl_crystal_F_000 330
_refine_diff_density_max 0.661
_refine_diff_density_min -0.608
_refine_diff_density_rms 0.110
_refine_ls_extinction_coef 0.012(4)
_refine_ls_extinction_expression Fc^*^=kFc[1+0.001xFc^2^\l^3^/sin(2\q)]^-1/4^
_refine_ls_extinction_method SHELXL
_refine_ls_goodness_of_fit_ref 1.052
_refine_ls_hydrogen_treatment mixed
_refine_ls_matrix_type full
_refine_ls_number_parameters 191
_refine_ls_number_reflns 2724
_refine_ls_number_restraints 0
_refine_ls_restrained_S_all 1.052
_refine_ls_R_factor_all 0.1135
_refine_ls_R_factor_gt 0.0696
_refine_ls_shift/su_max 0.000
_refine_ls_shift/su_mean 0.000
_refine_ls_structure_factor_coef Fsqd
_refine_ls_weighting_details 'calc w=1/[\s^2^(Fo^2^)+(0.0462P)^2^+2.3558P] where P=(Fo^2^+2Fc^2^)/3'
_refine_ls_weighting_scheme calc
_refine_ls_wR_factor_gt 0.1520
_refine_ls_wR_factor_ref 0.1913
_reflns_number_gt 1988
_reflns_number_total 2724
_reflns_threshold_expression >2sigma(I)
_cod_data_source_file a906915a.txt
_cod_data_source_block j
_cod_database_code 7008913

loop_
_symmetry_equiv_pos_as_xyz
'x, y, z'
'-x, -y, -z'

loop_
_atom_site_label
_atom_site_type_symbol
_atom_site_fract_x
_atom_site_fract_y
_atom_site_fract_z
_atom_site_U_iso_or_equiv
_atom_site_adp_type
_atom_site_occupancy
_atom_site_symmetry_multiplicity
_atom_site_calc_flag
_atom_site_refinement_flags
_atom_site_disorder_assembly
_atom_site_disorder_group
Si1 Si 0.12407(16) 0.04702(13) 0.72375(12) 0.0368(4) Uani 1 1 d . . .
Cl1 Cl 0.36751(16) 0.04016(15) 0.83768(14) 0.0561(4) Uani 1 1 d . . .
C1 C 0.0729(6) 0.2224(5) 0.7756(4) 0.0384(11) Uani 1 1 d . . .
C2 C -0.0484(6) 0.1959(5) 0.8177(4) 0.0346(10) Uani 1 1 d . . .
C3 C -0.0990(6) 0.0396(5) 0.8216(4) 0.0373(11) Uani 1 1 d . . .
C4 C -0.0224(5) -0.0596(5) 0.7719(4) 0.0334(10) Uani 1 1 d . . .
C5 C 0.1511(6) 0.3672(5) 0.7699(5) 0.0430(12) Uani 1 1 d . . .
C6 C 0.1401(8) 0.3991(6) 0.6505(6) 0.0627(17) Uani 1 1 d . . .
H6A H 0.0781 0.3308 0.5725 0.075 Uiso 1 1 calc R . .
C7 C 0.2200(9) 0.5312(7) 0.6456(7) 0.080(2) Uani 1 1 d . . .
H7A H 0.2080 0.5525 0.5645 0.096 Uiso 1 1 calc R . .
C8 C 0.3165(8) 0.6304(6) 0.7601(8) 0.0701(19) Uani 1 1 d . . .
H8A H 0.3738 0.7175 0.7574 0.084 Uiso 1 1 calc R . .
C9 C 0.3281(8) 0.6008(6) 0.8777(8) 0.076(2) Uani 1 1 d . . .
H9A H 0.3908 0.6693 0.9554 0.091 Uiso 1 1 calc R . .
C10 C 0.2471(7) 0.4690(6) 0.8828(6) 0.0563(14) Uani 1 1 d . . .
H10A H 0.2583 0.4495 0.9644 0.068 Uiso 1 1 calc R . .
C11 C -0.1379(6) 0.3080(5) 0.8550(5) 0.0459(12) Uani 1 1 d . . .
H11A H -0.0777 0.4042 0.8649 0.055 Uiso 1 1 calc R . .
H11B H -0.1388 0.3001 0.9399 0.055 Uiso 1 1 calc R . .
C12 C -0.3152(7) 0.2915(7) 0.7535(6) 0.0585(15) Uani 1 1 d . . .
H12A H -0.3754 0.1961 0.7456 0.070 Uiso 1 1 calc R . .
H12B H -0.3669 0.3629 0.7861 0.070 Uiso 1 1 calc R . .
C13 C -0.3316(8) 0.3091(8) 0.6193(6) 0.080(2) Uani 1 1 d . . .
H13A H -0.2721 0.2433 0.5895 0.096 Uiso 1 1 calc R . .
H13B H -0.2798 0.4074 0.6257 0.096 Uiso 1 1 calc R . .
C14 C -0.5101(10) 0.2797(12) 0.5160(8) 0.127(4) Uani 1 1 d . . .
H14A H -0.5114 0.2918 0.4323 0.190 Uiso 1 1 calc R . .
H14B H -0.5690 0.3468 0.5429 0.190 Uiso 1 1 calc R . .
H14C H -0.5621 0.1821 0.5080 0.190 Uiso 1 1 calc R . .
C15 C -0.2091(6) -0.0075(6) 0.8727(5) 0.0466(13) Uani 1 1 d . . .
H15A H -0.2602 0.0579 0.9059 0.056 Uiso 1 1 calc R . .
C16 C -0.2422(6) -0.1553(6) 0.8736(5) 0.0519(14) Uani 1 1 d . . .
H16A H -0.3149 -0.1876 0.9090 0.062 Uiso 1 1 calc R . .
C17 C -0.1701(7) -0.2531(6) 0.8238(5) 0.0549(15) Uani 1 1 d . . .
H17A H -0.1959 -0.3511 0.8234 0.066 Uiso 1 1 calc R . .
C18 C -0.0584(7) -0.2057(5) 0.7739(5) 0.0486(13) Uani 1 1 d . . .
H18A H -0.0073 -0.2719 0.7417 0.058 Uiso 1 1 calc R . .
C19 C 0.0899(6) -0.0001(5) 0.5468(4) 0.0431(12) Uani 1 1 d . . .
H19A H 0.1644 0.0695 0.5305 0.052 Uiso 1 1 calc R . .
H19C H 0.1148 -0.0956 0.5284 0.052 Uiso 1 1 calc R . .

loop_
_atom_site_aniso_label
_atom_site_aniso_U_11
_atom_site_aniso_U_22
_atom_site_aniso_U_33
_atom_site_aniso_U_23
_atom_site_aniso_U_13
_atom_site_aniso_U_12
Si1 0.0390(8) 0.0372(7) 0.0334(7) 0.0055(5) 0.0163(6) 0.0018(5)
Cl1 0.0418(8) 0.0590(8) 0.0609(9) 0.0122(6) 0.0151(6) 0.0080(6)
C1 0.041(3) 0.038(2) 0.029(2) 0.0068(19) 0.009(2) 0.000(2)
C2 0.038(3) 0.037(2) 0.028(2) 0.0059(18) 0.013(2) 0.0079(19)
C3 0.036(3) 0.043(2) 0.031(2) 0.0117(19) 0.011(2) 0.003(2)
C4 0.034(2) 0.037(2) 0.030(2) 0.0084(18) 0.0144(19) 0.0078(19)
C5 0.047(3) 0.034(2) 0.046(3) 0.009(2) 0.019(2) 0.002(2)
C6 0.082(4) 0.052(3) 0.050(3) 0.011(3) 0.029(3) -0.008(3)
C7 0.097(5) 0.065(4) 0.087(5) 0.035(4) 0.048(4) -0.003(4)
C8 0.058(4) 0.045(3) 0.119(6) 0.027(4) 0.047(4) 0.006(3)
C9 0.068(4) 0.047(3) 0.095(5) -0.004(3) 0.030(4) -0.012(3)
C10 0.055(3) 0.051(3) 0.056(3) 0.004(3) 0.021(3) -0.001(3)
C11 0.048(3) 0.047(3) 0.048(3) 0.011(2) 0.024(2) 0.010(2)
C12 0.054(3) 0.067(4) 0.068(4) 0.024(3) 0.032(3) 0.027(3)
C13 0.073(5) 0.106(5) 0.068(4) 0.030(4) 0.028(4) 0.031(4)
C14 0.070(5) 0.215(11) 0.090(6) 0.062(7) 0.016(4) 0.032(6)
C15 0.047(3) 0.054(3) 0.039(3) 0.016(2) 0.017(2) 0.004(2)
C16 0.046(3) 0.061(3) 0.046(3) 0.021(3) 0.017(2) -0.005(3)
C17 0.062(4) 0.042(3) 0.053(3) 0.017(2) 0.017(3) -0.005(3)
C18 0.054(3) 0.040(3) 0.047(3) 0.010(2) 0.017(3) 0.005(2)
C19 0.043(3) 0.049(3) 0.034(2) 0.004(2) 0.016(2) 0.003(2)

loop_
_atom_type_symbol
_atom_type_description
_atom_type_scat_dispersion_real
_atom_type_scat_dispersion_imag
_atom_type_scat_source
C C 0.0033 0.0016 'International Tables Vol C Tables 4.2.6.8 and 6.1.1.4'
H H 0.0000 0.0000 'International Tables Vol C Tables 4.2.6.8 and 6.1.1.4'
Si Si 0.0817 0.0704 'International Tables Vol C Tables 4.2.6.8 and 6.1.1.4'
Cl Cl 0.1484 0.1585 'International Tables Vol C Tables 4.2.6.8 and 6.1.1.4'

loop_
_geom_angle_atom_site_label_1
_geom_angle_atom_site_label_2
_geom_angle_atom_site_label_3
_geom_angle
_geom_angle_site_symmetry_1
_geom_angle_site_symmetry_3
_geom_angle_publ_flag
C1 Si1 C4 93.5(2) . . ?
C1 Si1 C19 115.6(2) . . ?
C4 Si1 C19 116.4(2) . . ?
C1 Si1 Cl1 110.94(15) . . ?
C4 Si1 Cl1 112.43(15) . . ?
C19 Si1 Cl1 107.53(17) . . ?
C2 C1 C5 126.2(5) . . ?
C2 C1 Si1 108.5(3) . . ?
C5 C1 Si1 125.3(4) . . ?
C1 C2 C3 115.7(4) . . ?
C1 C2 C11 125.3(4) . . ?
C3 C2 C11 119.0(4) . . ?
C4 C3 C15 120.3(4) . . ?
C4 C3 C2 115.3(4) . . ?
C15 C3 C2 124.4(5) . . ?
C3 C4 C18 119.5(4) . . ?
C3 C4 Si1 106.9(3) . . ?
C18 C4 Si1 133.5(4) . . ?
C10 C5 C6 117.7(5) . . ?
C10 C5 C1 121.2(4) . . ?
C6 C5 C1 120.9(4) . . ?
C5 C6 C7 121.0(6) . . ?
C8 C7 C6 120.0(6) . . ?
C9 C8 C7 119.6(5) . . ?
C8 C9 C10 120.5(6) . . ?
C5 C10 C9 121.1(6) . . ?
C2 C11 C12 113.1(4) . . ?
C13 C12 C11 114.6(5) . . ?
C12 C13 C14 113.9(6) . . ?
C3 C15 C16 118.7(5) . . ?
C17 C16 C15 121.5(5) . . ?
C16 C17 C18 119.8(5) . . ?
C17 C18 C4 120.2(5) . . ?
C19 C19 Si1 111.5(4) 2_556 . ?

loop_
_geom_bond_atom_site_label_1
_geom_bond_atom_site_label_2
_geom_bond_distance
_geom_bond_site_symmetry_2
_geom_bond_publ_flag
Si1 C1 1.850(5) . ?
Si1 C4 1.853(4) . ?
Si1 C19 1.865(5) . ?
Si1 Cl1 2.0684(19) . ?
C1 C2 1.355(6) . ?
C1 C5 1.487(6) . ?
C2 C3 1.510(6) . ?
C2 C11 1.511(7) . ?
C3 C4 1.402(7) . ?
C3 C15 1.384(7) . ?
C4 C18 1.391(6) . ?
C5 C10 1.370(7) . ?
C5 C6 1.387(7) . ?
C6 C7 1.387(7) . ?
C7 C8 1.369(9) . ?
C8 C9 1.357(10) . ?
C9 C10 1.390(8) . ?
C11 C12 1.525(7) . ?
C12 C13 1.493(8) . ?
C13 C14 1.528(9) . ?
C15 C16 1.400(7) . ?
C16 C17 1.365(8) . ?
C17 C18 1.386(7) . ?
C19 C19 1.542(9) 2_556 ?
